data_7240629
loop_
_publ_author_name
'Long, J\'er\^ome'
'Tolpygin, Aleksei'
'Cherkasov, Anton'
'Lyssenko, Konstantin A.'
'Guari, Yannick'
'Larionova, Joulia'
'Trifonov, Alexander'

_publ_section_title
;
 Investigation of the Slow Relaxation of the Magnetization Dynamics in
 Homoleptic Ene-Diamido Organodysprosium(III) Complexes with K+/Arene
 Interactions
;
_journal_name_full CrystEngComm
_journal_paper_doi 10.1039/D0CE00611D
_journal_year 2020
_chemical_formula_moiety 'C64 H96 Dy K N4 O2'
_chemical_formula_sum 'C64 H96 Dy K N4 O2'
_chemical_formula_weight 1155.04
_space_group_crystal_system monoclinic
_space_group_IT_number 14
_space_group_name_Hall '-P 2yn'
_space_group_name_H-M_alt 'P 1 21/n 1'
_atom_sites_solution_hydrogens geom
_atom_sites_solution_primary dual
_atom_sites_solution_secondary difmap
_audit_creation_method SHELXL-2018/3
_audit_update_record
;
2020-04-02 deposited with the CCDC.	2020-06-04 downloaded from the CCDC.
;
_cell_angle_alpha 90
_cell_angle_beta 98.2020(10)
_cell_angle_gamma 90
_cell_formula_units_Z 4
_cell_length_a 10.98330(10)
_cell_length_b 27.4951(3)
_cell_length_c 20.5502(2)
_cell_measurement_reflns_used 38820
_cell_measurement_temperature 200(2)
_cell_measurement_theta_max 29.3210
_cell_measurement_theta_min 3.2770
_cell_volume 6142.41(11)
_computing_cell_refinement 'CrysAlis Pro 1.171.37.35'
_computing_data_collection 'CrysAlis Pro 1.171.37.35'
_computing_data_reduction 'CrysAlis Pro 1.171.37.35'
_computing_structure_refinement 'SHELXL 2018/3'
_computing_structure_solution 'SHELXT 2014/5'
_diffrn_ambient_temperature 200(2)
_diffrn_measured_fraction_theta_full 0.997
_diffrn_measured_fraction_theta_max 0.998
_diffrn_measurement_device_type 'Rigaku OD Xcalibur (CCD)'
_diffrn_measurement_method '\w scans'
_diffrn_radiation_type MoK\a
_diffrn_radiation_wavelength 0.71073
_diffrn_reflns_av_R_equivalents 0.0626
_diffrn_reflns_av_unetI/netI 0.0333
_diffrn_reflns_Laue_measured_fraction_full 0.997
_diffrn_reflns_Laue_measured_fraction_max 0.998
_diffrn_reflns_limit_h_max 15
_diffrn_reflns_limit_h_min -15
_diffrn_reflns_limit_k_max 38
_diffrn_reflns_limit_k_min -38
_diffrn_reflns_limit_l_max 28
_diffrn_reflns_limit_l_min -28
_diffrn_reflns_number 174348
_diffrn_reflns_point_group_measured_fraction_full 0.997
_diffrn_reflns_point_group_measured_fraction_max 0.998
_diffrn_reflns_theta_full 25.242
_diffrn_reflns_theta_max 30.034
_diffrn_reflns_theta_min 3.024
_diffrn_source 'fine-focus sealed tube'
_exptl_absorpt_coefficient_mu 1.328
_exptl_absorpt_correction_T_max 1.000
_exptl_absorpt_correction_T_min 0.694
_exptl_absorpt_correction_type multi-scan
_exptl_absorpt_process_details
;
CrysAlis Pro 1.171.37.35. Empirical absorption correction using
spherical harmonics, implemented in SCALE3 ABSPACK scaling algorithm.
;
_exptl_crystal_colour orange
_exptl_crystal_density_diffrn 1.249
_exptl_crystal_description prism
_exptl_crystal_F_000 2436
_exptl_crystal_size_max 0.300
_exptl_crystal_size_mid 0.250
_exptl_crystal_size_min 0.200
_refine_diff_density_max 0.562
_refine_diff_density_min -0.543
_refine_diff_density_rms 0.063
_refine_ls_extinction_method none
_refine_ls_goodness_of_fit_ref 1.017
_refine_ls_hydrogen_treatment constr
_refine_ls_matrix_type full
_refine_ls_number_parameters 972
_refine_ls_number_reflns 17942
_refine_ls_number_restraints 1364
_refine_ls_restrained_S_all 1.010
_refine_ls_R_factor_all 0.0544
_refine_ls_R_factor_gt 0.0313
_refine_ls_shift/su_max 0.003
_refine_ls_shift/su_mean 0.000
_refine_ls_structure_factor_coef Fsqd
_refine_ls_weighting_details 'w=1/[\s^2^(Fo^2^)+(0.0280P)^2^+2.8000P] where P=(Fo^2^+2Fc^2^)/3'
_refine_ls_weighting_scheme calc
_refine_ls_wR_factor_gt 0.0620
_refine_ls_wR_factor_ref 0.0693
_reflns_Friedel_coverage 0.000
_reflns_number_gt 13518
_reflns_number_total 17942
_reflns_threshold_expression 'I > 2\s(I)'
_cod_data_source_file d0ce00611d2.cif
_cod_data_source_block dydadme2kthf2
_cod_original_sg_symbol_H-M 'P 21/n'
_cod_database_code 7240629
_shelx_shelxl_version_number 2018/3
_shelx_space_group_comment
;
The symmetry employed for this shelxl refinement is uniquely defined
by the following loop, which should always be used as a source of
symmetry information in preference to the above space-group names.
They are only intended as comments.
;
_shelx_estimated_absorpt_t_min 0.691
_shelx_estimated_absorpt_t_max 0.777

loop_
_space_group_symop_operation_xyz
'x, y, z'
'-x+1/2, y+1/2, -z+1/2'
'-x, -y, -z'
'x-1/2, -y-1/2, z-1/2'

loop_
_atom_site_label
_atom_site_type_symbol
_atom_site_fract_x
_atom_site_fract_y
_atom_site_fract_z
_atom_site_U_iso_or_equiv
_atom_site_adp_type
_atom_site_occupancy
_atom_site_site_symmetry_order
_atom_site_calc_flag
_atom_site_refinement_flags_posn
_atom_site_refinement_flags_adp
_atom_site_refinement_flags_occupancy
_atom_site_disorder_assembly
_atom_site_disorder_group
Dy1 Dy 0.33715(2) 0.56688(2) 0.20953(2) 0.02844(3) Uani 1 1 d . . . . .
K1 K 0.30770(6) 0.66431(2) 0.39368(3) 0.06258(17) Uani 1 1 d D . . . .
N1 N 0.17179(16) 0.57268(7) 0.26075(9) 0.0364(4) Uani 1 1 d D . . . .
N2 N 0.30245(17) 0.48761(6) 0.22916(9) 0.0361(4) Uani 1 1 d D . . . .
N3 N 0.48395(15) 0.61583(6) 0.25996(8) 0.0312(4) Uani 1 1 d . . . . .
N4 N 0.37678(16) 0.61182(6) 0.12358(8) 0.0308(4) Uani 1 1 d . . . . .
C1 C 0.1113(2) 0.53372(9) 0.22401(11) 0.0398(5) Uani 1 1 d . . . . .
C2 C 0.1742(2) 0.49353(9) 0.20837(11) 0.0390(5) Uani 1 1 d . . . . .
C3 C -0.0229(2) 0.54210(12) 0.19637(13) 0.0551(7) Uani 1 1 d . . . . .
H3A H -0.065484 0.556890 0.230212 0.083 Uiso 1 1 calc R U . . .
H3B H -0.061710 0.510935 0.182751 0.083 Uiso 1 1 calc R U . . .
H3C H -0.028052 0.563887 0.158335 0.083 Uiso 1 1 calc R U . . .
C4 C 0.1158(3) 0.45655(10) 0.15793(13) 0.0530(7) Uani 1 1 d . . . . .
H4A H 0.026038 0.458768 0.154101 0.080 Uiso 1 1 calc R U . . .
H4B H 0.142268 0.423713 0.172140 0.080 Uiso 1 1 calc R U . . .
H4C H 0.141705 0.463412 0.115150 0.080 Uiso 1 1 calc R U . . .
C5 C 0.0937(9) 0.6015(4) 0.2963(5) 0.048(3) Uani 0.41(2) 1 d DG . P A 1
C6 C 0.0524(11) 0.5884(4) 0.3548(6) 0.054(3) Uani 0.41(2) 1 d DG . P A 1
C7 C -0.0118(13) 0.6218(6) 0.3876(5) 0.076(3) Uani 0.41(2) 1 d G . P A 1
H7A H -0.040049 0.612918 0.427560 0.091 Uiso 0.41(2) 1 calc R U P A 1
C8 C -0.0347(14) 0.6683(6) 0.3620(7) 0.088(4) Uani 0.41(2) 1 d G . P A 1
H8A H -0.078562 0.691097 0.384503 0.105 Uiso 0.41(2) 1 calc R U P A 1
C9 C 0.0066(12) 0.6813(4) 0.3036(8) 0.067(3) Uani 0.41(2) 1 d G . P A 1
H9A H -0.009011 0.713055 0.286129 0.080 Uiso 0.41(2) 1 calc R U P A 1
C10 C 0.0708(10) 0.6479(5) 0.2707(5) 0.042(2) Uani 0.41(2) 1 d DG . P A 1
C11 C 0.0728(13) 0.5380(5) 0.3847(10) 0.073(4) Uani 0.41(2) 1 d D . P A 1
H11A H 0.124450 0.517871 0.358603 0.088 Uiso 0.41(2) 1 calc R U P A 1
C12 C 0.118(3) 0.5329(14) 0.4584(11) 0.074(5) Uani 0.41(2) 1 d D . P A 1
H12A H 0.189817 0.554051 0.470482 0.111 Uiso 0.41(2) 1 calc R U P A 1
H12B H 0.141552 0.499079 0.468513 0.111 Uiso 0.41(2) 1 calc R U P A 1
H12C H 0.052470 0.542496 0.483386 0.111 Uiso 0.41(2) 1 calc R U P A 1
C13 C -0.0630(14) 0.5218(6) 0.3709(7) 0.078(3) Uani 0.41(2) 1 d D U P A 1
H13A H -0.089713 0.521016 0.323328 0.117 Uiso 0.41(2) 1 calc R U P A 1
H13B H -0.114104 0.544828 0.391346 0.117 Uiso 0.41(2) 1 calc R U P A 1
H13C H -0.071323 0.489278 0.389279 0.117 Uiso 0.41(2) 1 calc R U P A 1
C14 C 0.0987(14) 0.6722(6) 0.2077(6) 0.043(2) Uani 0.41(2) 1 d D . P A 1
H14A H 0.120367 0.642741 0.183100 0.052 Uiso 0.41(2) 1 calc R U P A 1
C15 C -0.008(2) 0.6919(15) 0.1583(18) 0.079(6) Uani 0.41(2) 1 d D . P A 1
H15A H -0.074519 0.667912 0.152009 0.119 Uiso 0.41(2) 1 calc R U P A 1
H15B H 0.021020 0.698280 0.116174 0.119 Uiso 0.41(2) 1 calc R U P A 1
H15C H -0.038455 0.722221 0.175267 0.119 Uiso 0.41(2) 1 calc R U P A 1
C16 C 0.2140(17) 0.7027(8) 0.2047(12) 0.060(4) Uani 0.41(2) 1 d D . P A 1
H16A H 0.285055 0.686868 0.230372 0.090 Uiso 0.41(2) 1 calc R U P A 1
H16B H 0.202737 0.735113 0.222843 0.090 Uiso 0.41(2) 1 calc R U P A 1
H16C H 0.228252 0.705853 0.158837 0.090 Uiso 0.41(2) 1 calc R U P A 1
C5' C 0.1061(6) 0.6075(3) 0.2946(4) 0.0359(15) Uani 0.59(2) 1 d DG U P A 2
C6' C 0.0696(7) 0.5929(2) 0.3536(4) 0.058(2) Uani 0.59(2) 1 d DG . P A 2
C7' C 0.0156(9) 0.6262(4) 0.3916(3) 0.077(2) Uani 0.59(2) 1 d G . P A 2
H7'A H -0.009292 0.616245 0.431977 0.093 Uiso 0.59(2) 1 calc R U P A 2
C8' C -0.0019(11) 0.6741(4) 0.3706(5) 0.080(3) Uani 0.59(2) 1 d G . P A 2
H8'A H -0.038769 0.696830 0.396596 0.096 Uiso 0.59(2) 1 calc R U P A 2
C9' C 0.0346(11) 0.6887(3) 0.3116(5) 0.060(2) Uani 0.59(2) 1 d G . P A 2
H9'A H 0.022657 0.721379 0.297208 0.073 Uiso 0.59(2) 1 calc R U P A 2
C10' C 0.0886(8) 0.6554(3) 0.2735(3) 0.0469(17) Uani 0.59(2) 1 d DG . P A 2
C11' C 0.0835(9) 0.5403(3) 0.3779(7) 0.069(3) Uani 0.59(2) 1 d D . P A 2
H11B H 0.151747 0.526329 0.356364 0.083 Uiso 0.59(2) 1 calc R U P A 2
C12' C 0.1323(19) 0.5414(9) 0.4517(8) 0.073(3) Uani 0.59(2) 1 d D . P A 2
H12D H 0.206953 0.561364 0.459245 0.109 Uiso 0.59(2) 1 calc R U P A 2
H12E H 0.151575 0.508216 0.467259 0.109 Uiso 0.59(2) 1 calc R U P A 2
H12F H 0.069668 0.555317 0.475700 0.109 Uiso 0.59(2) 1 calc R U P A 2
C13' C -0.0220(12) 0.5024(6) 0.3667(5) 0.090(3) Uani 0.59(2) 1 d D . P A 2
H13D H -0.037630 0.493577 0.320022 0.135 Uiso 0.59(2) 1 calc R U P A 2
H13E H -0.096800 0.516298 0.380012 0.135 Uiso 0.59(2) 1 calc R U P A 2
H13F H 0.001726 0.473243 0.392957 0.135 Uiso 0.59(2) 1 calc R U P A 2
C14' C 0.1230(11) 0.6671(4) 0.2057(4) 0.051(2) Uani 0.59(2) 1 d D . P A 2
H14B H 0.152988 0.637892 0.183713 0.061 Uiso 0.59(2) 1 calc R U P A 2
C15' C 0.0099(14) 0.6906(10) 0.1647(12) 0.080(4) Uani 0.59(2) 1 d D . P A 2
H15D H -0.057241 0.666882 0.157684 0.120 Uiso 0.59(2) 1 calc R U P A 2
H15E H 0.031279 0.701006 0.122158 0.120 Uiso 0.59(2) 1 calc R U P A 2
H15F H -0.016208 0.718878 0.188262 0.120 Uiso 0.59(2) 1 calc R U P A 2
C16' C 0.2236(14) 0.7052(6) 0.2229(9) 0.075(4) Uani 0.59(2) 1 d D . P A 2
H16D H 0.295692 0.689929 0.248422 0.112 Uiso 0.59(2) 1 calc R U P A 2
H16E H 0.193003 0.731174 0.248860 0.112 Uiso 0.59(2) 1 calc R U P A 2
H16F H 0.246630 0.718886 0.182313 0.112 Uiso 0.59(2) 1 calc R U P A 2
C17 C 0.3578(6) 0.43988(13) 0.2374(4) 0.0349(14) Uani 0.62(2) 1 d DG . P B 1
C18 C 0.4600(7) 0.4280(2) 0.2078(4) 0.0421(14) Uani 0.62(2) 1 d DG . P B 1
C19 C 0.5100(9) 0.3815(3) 0.2152(4) 0.064(2) Uani 0.62(2) 1 d G . P B 1
H19A H 0.579826 0.373362 0.194928 0.076 Uiso 0.62(2) 1 calc R U P B 1
C20 C 0.4579(11) 0.34699(19) 0.2522(5) 0.072(3) Uani 0.62(2) 1 d G . P B 1
H20A H 0.492093 0.315251 0.257281 0.087 Uiso 0.62(2) 1 calc R U P B 1
C21 C 0.3557(10) 0.35892(17) 0.2818(4) 0.061(2) Uani 0.62(2) 1 d G . P B 1
H21A H 0.320113 0.335326 0.307156 0.073 Uiso 0.62(2) 1 calc R U P B 1
C22 C 0.3057(7) 0.40536(19) 0.2744(4) 0.0517(16) Uani 0.62(2) 1 d DG . P B 1
C23 C 0.5233(10) 0.4632(4) 0.1665(5) 0.0459(16) Uani 0.62(2) 1 d D . P B 1
H23A H 0.494020 0.496980 0.173463 0.055 Uiso 0.62(2) 1 calc R U P B 1
C24 C 0.4830(13) 0.4484(6) 0.0948(6) 0.075(3) Uani 0.62(2) 1 d D . P B 1
H24A H 0.393020 0.446469 0.086235 0.113 Uiso 0.62(2) 1 calc R U P B 1
H24B H 0.518195 0.416597 0.086706 0.113 Uiso 0.62(2) 1 calc R U P B 1
H24C H 0.511891 0.472669 0.065611 0.113 Uiso 0.62(2) 1 calc R U P B 1
C25 C 0.6637(10) 0.4617(9) 0.1825(8) 0.062(3) Uani 0.62(2) 1 d D . P B 1
H25A H 0.688015 0.465747 0.229908 0.093 Uiso 0.62(2) 1 calc R U P B 1
H25B H 0.699145 0.488032 0.159058 0.093 Uiso 0.62(2) 1 calc R U P B 1
H25C H 0.693854 0.430344 0.168618 0.093 Uiso 0.62(2) 1 calc R U P B 1
C26 C 0.2040(8) 0.4144(4) 0.3163(4) 0.0550(18) Uani 0.62(2) 1 d D . P B 1
H26A H 0.177408 0.449068 0.309338 0.066 Uiso 0.62(2) 1 calc R U P B 1
C27 C 0.2495(12) 0.4079(6) 0.3904(4) 0.068(3) Uani 0.62(2) 1 d D . P B 1
H27A H 0.320281 0.429191 0.403483 0.101 Uiso 0.62(2) 1 calc R U P B 1
H27B H 0.273923 0.373951 0.399116 0.101 Uiso 0.62(2) 1 calc R U P B 1
H27C H 0.183199 0.416320 0.415601 0.101 Uiso 0.62(2) 1 calc R U P B 1
C28 C 0.0899(11) 0.3825(5) 0.2976(5) 0.083(3) Uani 0.62(2) 1 d D U P B 1
H28A H 0.059224 0.386640 0.250790 0.124 Uiso 0.62(2) 1 calc R U P B 1
H28B H 0.025915 0.392107 0.323751 0.124 Uiso 0.62(2) 1 calc R U P B 1
H28C H 0.111788 0.348331 0.306414 0.124 Uiso 0.62(2) 1 calc R U P B 1
C17' C 0.3420(12) 0.4393(2) 0.2497(6) 0.043(3) Uani 0.38(2) 1 d DG . P B 2
C18' C 0.4413(12) 0.4237(3) 0.2201(6) 0.048(2) Uani 0.38(2) 1 d DG . P B 2
C19' C 0.4786(12) 0.3754(3) 0.2255(7) 0.055(3) Uani 0.38(2) 1 d G . P B 2
H19B H 0.546519 0.364780 0.205278 0.066 Uiso 0.38(2) 1 calc R U P B 2
C20' C 0.4166(14) 0.3426(2) 0.2605(9) 0.061(3) Uani 0.38(2) 1 d G . P B 2
H20B H 0.442128 0.309617 0.264169 0.073 Uiso 0.38(2) 1 calc R U P B 2
C21' C 0.3173(13) 0.3582(3) 0.2901(7) 0.061(3) Uani 0.38(2) 1 d G . P B 2
H21B H 0.274924 0.335793 0.313996 0.073 Uiso 0.38(2) 1 calc R U P B 2
C22' C 0.2800(11) 0.4065(3) 0.2847(6) 0.042(2) Uani 0.38(2) 1 d DG . P B 2
C23' C 0.5141(16) 0.4571(6) 0.1808(9) 0.052(3) Uani 0.38(2) 1 d D . P B 2
H23B H 0.492963 0.490526 0.194964 0.062 Uiso 0.38(2) 1 calc R U P B 2
C24' C 0.471(2) 0.4572(9) 0.1067(10) 0.074(5) Uani 0.38(2) 1 d D . P B 2
H24D H 0.381919 0.461703 0.098273 0.111 Uiso 0.38(2) 1 calc R U P B 2
H24E H 0.492858 0.426110 0.087954 0.111 Uiso 0.38(2) 1 calc R U P B 2
H24F H 0.511680 0.483790 0.086273 0.111 Uiso 0.38(2) 1 calc R U P B 2
C25' C 0.6545(17) 0.4556(16) 0.1951(14) 0.073(6) Uani 0.38(2) 1 d D . P B 2
H25D H 0.680630 0.459041 0.242533 0.109 Uiso 0.38(2) 1 calc R U P B 2
H25E H 0.688817 0.482345 0.171929 0.109 Uiso 0.38(2) 1 calc R U P B 2
H25F H 0.684024 0.424524 0.180115 0.109 Uiso 0.38(2) 1 calc R U P B 2
C26' C 0.1765(12) 0.4246(6) 0.3205(7) 0.062(3) Uani 0.38(2) 1 d D . P B 2
H26B H 0.166147 0.460258 0.312170 0.075 Uiso 0.38(2) 1 calc R U P B 2
C27' C 0.214(2) 0.4170(10) 0.3949(8) 0.082(6) Uani 0.38(2) 1 d D . P B 2
H27D H 0.295333 0.431063 0.408561 0.123 Uiso 0.38(2) 1 calc R U P B 2
H27E H 0.215920 0.382083 0.404778 0.123 Uiso 0.38(2) 1 calc R U P B 2
H27F H 0.153657 0.432932 0.418764 0.123 Uiso 0.38(2) 1 calc R U P B 2
C28' C 0.0520(14) 0.3999(7) 0.2995(8) 0.078(4) Uani 0.38(2) 1 d D . P B 2
H28D H 0.021846 0.408275 0.253712 0.117 Uiso 0.38(2) 1 calc R U P B 2
H28E H -0.007014 0.411186 0.327775 0.117 Uiso 0.38(2) 1 calc R U P B 2
H28F H 0.061651 0.364592 0.303706 0.117 Uiso 0.38(2) 1 calc R U P B 2
C29 C 0.55699(18) 0.60953(8) 0.20883(11) 0.0332(4) Uani 1 1 d . . . . .
C30 C 0.50554(19) 0.60686(8) 0.14397(10) 0.0328(4) Uani 1 1 d . . . . .
C31 C 0.6924(2) 0.59834(10) 0.22948(14) 0.0506(6) Uani 1 1 d . . . . .
H31A H 0.741528 0.616036 0.201008 0.076 Uiso 1 1 calc R U . . .
H31B H 0.706239 0.563321 0.225545 0.076 Uiso 1 1 calc R U . . .
H31C H 0.716783 0.608448 0.275214 0.076 Uiso 1 1 calc R U . . .
C32 C 0.5816(2) 0.58938(10) 0.09207(13) 0.0505(6) Uani 1 1 d . . . . .
H32A H 0.667481 0.599344 0.104464 0.076 Uiso 1 1 calc R U . . .
H32B H 0.549220 0.603701 0.049439 0.076 Uiso 1 1 calc R U . . .
H32C H 0.577157 0.553840 0.088928 0.076 Uiso 1 1 calc R U . . .
C33 C 0.53959(15) 0.63354(5) 0.32254(5) 0.0368(5) Uani 1 1 d G . . . .
C34 C 0.54556(16) 0.60269(4) 0.37649(7) 0.0475(6) Uani 1 1 d DG . . . .
C35 C 0.59158(18) 0.61969(6) 0.43886(6) 0.0611(8) Uani 1 1 d G . . . .
H35A H 0.595656 0.598610 0.475738 0.073 Uiso 1 1 calc R U . . .
C36 C 0.63163(19) 0.66753(6) 0.44729(6) 0.0683(9) Uani 1 1 d G . . . .
H36A H 0.663087 0.679149 0.489918 0.082 Uiso 1 1 calc R U . . .
C37 C 0.62567(18) 0.69838(5) 0.39334(8) 0.0619(8) Uani 1 1 d G . . . .
H37A H 0.653041 0.731076 0.399094 0.074 Uiso 1 1 calc R U . . .
C38 C 0.57965(16) 0.68138(5) 0.33096(7) 0.0450(6) Uani 1 1 d DG . . . .
C39 C 0.5289(5) 0.54739(14) 0.3657(3) 0.0443(9) Uani 0.506(5) 1 d D U P C 1
H39A H 0.514256 0.541738 0.317139 0.053 Uiso 0.506(5) 1 calc R U P C 1
C40 C 0.4113(5) 0.5328(2) 0.3925(3) 0.0665(18) Uani 0.506(5) 1 d D . P C 1
H40A H 0.341013 0.550043 0.368230 0.100 Uiso 0.506(5) 1 calc R U P C 1
H40B H 0.418764 0.541278 0.439237 0.100 Uiso 0.506(5) 1 calc R U P C 1
H40C H 0.398661 0.497623 0.387306 0.100 Uiso 0.506(5) 1 calc R U P C 1
C41 C 0.6348(6) 0.5139(3) 0.3944(4) 0.095(3) Uani 0.506(5) 1 d D . P C 1
H41A H 0.710059 0.523325 0.377119 0.142 Uiso 0.506(5) 1 calc R U P C 1
H41B H 0.614125 0.480129 0.382002 0.142 Uiso 0.506(5) 1 calc R U P C 1
H41C H 0.647951 0.516725 0.442433 0.142 Uiso 0.506(5) 1 calc R U P C 1
C39' C 0.4852(5) 0.55240(15) 0.3737(3) 0.0443(9) Uani 0.494(5) 1 d D U P C 2
H39B H 0.405927 0.553990 0.343057 0.053 Uiso 0.494(5) 1 calc R U P C 2
C40' C 0.4593(7) 0.5318(2) 0.4394(3) 0.072(2) Uani 0.494(5) 1 d D . P C 2
H40D H 0.418344 0.500228 0.432101 0.108 Uiso 0.494(5) 1 calc R U P C 2
H40E H 0.406032 0.554285 0.459289 0.108 Uiso 0.494(5) 1 calc R U P C 2
H40F H 0.537043 0.527742 0.468839 0.108 Uiso 0.494(5) 1 calc R U P C 2
C41' C 0.5726(6) 0.5184(2) 0.3442(3) 0.0604(17) Uani 0.494(5) 1 d D . P C 2
H41D H 0.586651 0.530733 0.301209 0.091 Uiso 0.494(5) 1 calc R U P C 2
H41E H 0.536246 0.485792 0.339056 0.091 Uiso 0.494(5) 1 calc R U P C 2
H41F H 0.651158 0.516672 0.373552 0.091 Uiso 0.494(5) 1 calc R U P C 2
C42 C 0.5770(2) 0.71716(9) 0.27447(13) 0.0560(7) Uani 1 1 d D . . . .
H42A H 0.535080 0.701004 0.233744 0.067 Uiso 1 1 calc R U . . .
C43 C 0.5049(3) 0.76334(11) 0.28572(18) 0.0799(10) Uani 1 1 d D . . . .
H43A H 0.421976 0.754504 0.293839 0.120 Uiso 1 1 calc R U . . .
H43B H 0.499385 0.784136 0.246677 0.120 Uiso 1 1 calc R U . . .
H43C H 0.547301 0.780941 0.323841 0.120 Uiso 1 1 calc R U . . .
C44 C 0.7070(3) 0.73099(12) 0.26283(18) 0.0761(9) Uani 1 1 d D . . . .
H44A H 0.750847 0.701781 0.251750 0.114 Uiso 1 1 calc R U . . .
H44B H 0.751130 0.745756 0.302789 0.114 Uiso 1 1 calc R U . . .
H44C H 0.702302 0.754316 0.226498 0.114 Uiso 1 1 calc R U . . .
C45 C 0.33668(14) 0.63093(5) 0.05905(5) 0.0365(5) Uani 1 1 d G . . . .
C46 C 0.25986(15) 0.60285(5) 0.01430(7) 0.0425(5) Uani 1 1 d DG . . . .
C47 C 0.22588(16) 0.61935(6) -0.04964(7) 0.0557(7) Uani 1 1 d G . . . .
H47A H 0.173374 0.600160 -0.080227 0.067 Uiso 1 1 calc R U . . .
C48 C 0.26871(18) 0.66393(6) -0.06884(6) 0.0618(8) Uani 1 1 d G . . . .
H48A H 0.245479 0.675201 -0.112549 0.074 Uiso 1 1 calc R U . . .
C49 C 0.34553(18) 0.69200(5) -0.02410(8) 0.0596(7) Uani 1 1 d G . . . .
H49A H 0.374802 0.722469 -0.037220 0.072 Uiso 1 1 calc R U . . .
C50 C 0.37952(15) 0.67551(5) 0.03985(7) 0.0470(6) Uani 1 1 d DG . . . .
C51 C 0.2053(2) 0.55465(9) 0.03219(11) 0.0472(6) Uani 1 1 d D . . . .
H51A H 0.246731 0.545409 0.077002 0.057 Uiso 1 1 calc R U . . .
C52 C 0.0685(3) 0.56045(11) 0.03602(17) 0.0680(8) Uani 1 1 d D . . . .
H52A H 0.056666 0.586429 0.067171 0.102 Uiso 1 1 calc R U . . .
H52B H 0.035862 0.529863 0.050902 0.102 Uiso 1 1 calc R U . . .
H52C H 0.024947 0.568789 -0.007538 0.102 Uiso 1 1 calc R U . . .
C53 C 0.2259(3) 0.51323(10) -0.01455(14) 0.0593(7) Uani 1 1 d D . . . .
H53A H 0.314129 0.509778 -0.016461 0.089 Uiso 1 1 calc R U . . .
H53B H 0.182768 0.520492 -0.058574 0.089 Uiso 1 1 calc R U . . .
H53C H 0.194013 0.482855 0.001388 0.089 Uiso 1 1 calc R U . . .
C54 C 0.436(2) 0.7135(7) 0.0896(9) 0.055(3) Uani 0.46(7) 1 d D . P D 1
H54A H 0.432987 0.699941 0.134470 0.066 Uiso 0.46(7) 1 calc R U P D 1
C55 C 0.572(3) 0.7219(11) 0.0833(14) 0.074(4) Uani 0.46(7) 1 d D . P D 1
H55A H 0.618386 0.691938 0.094577 0.111 Uiso 0.46(7) 1 calc R U P D 1
H55B H 0.604882 0.747969 0.113383 0.111 Uiso 0.46(7) 1 calc R U P D 1
H55C H 0.579389 0.731289 0.038060 0.111 Uiso 0.46(7) 1 calc R U P D 1
C56 C 0.368(4) 0.7623(9) 0.0855(19) 0.081(6) Uani 0.46(7) 1 d D . P D 1
H56A H 0.279755 0.756469 0.085855 0.122 Uiso 0.46(7) 1 calc R U P D 1
H56B H 0.379515 0.779003 0.044772 0.122 Uiso 0.46(7) 1 calc R U P D 1
H56C H 0.400058 0.782519 0.123307 0.122 Uiso 0.46(7) 1 calc R U P D 1
C54' C 0.461(2) 0.7091(7) 0.0872(8) 0.062(3) Uani 0.54(7) 1 d D . P D 2
H54B H 0.463410 0.695331 0.132451 0.074 Uiso 0.54(7) 1 calc R U P D 2
C55' C 0.594(2) 0.7115(9) 0.0727(15) 0.081(4) Uani 0.54(7) 1 d D . P D 2
H55D H 0.628083 0.678543 0.072626 0.122 Uiso 0.54(7) 1 calc R U P D 2
H55E H 0.643684 0.730942 0.106699 0.122 Uiso 0.54(7) 1 calc R U P D 2
H55F H 0.595657 0.726577 0.029656 0.122 Uiso 0.54(7) 1 calc R U P D 2
C56' C 0.409(3) 0.7608(8) 0.0882(18) 0.081(5) Uani 0.54(7) 1 d D . P D 2
H56D H 0.323202 0.759307 0.096078 0.122 Uiso 0.54(7) 1 calc R U P D 2
H56E H 0.413233 0.776517 0.045794 0.122 Uiso 0.54(7) 1 calc R U P D 2
H56F H 0.457451 0.779518 0.123336 0.122 Uiso 0.54(7) 1 calc R U P D 2
O1 O 0.3220(6) 0.6447(4) 0.5213(2) 0.0758(18) Uani 0.715(7) 1 d D . P A 1
C57 C 0.2320(8) 0.6735(3) 0.5484(3) 0.115(3) Uani 0.715(7) 1 d D U P A 1
H57A H 0.151776 0.671835 0.519665 0.138 Uiso 0.715(7) 1 calc R U P A 1
H57B H 0.258563 0.707915 0.552131 0.138 Uiso 0.715(7) 1 calc R U P A 1
C58 C 0.2210(8) 0.6540(3) 0.6129(4) 0.107(3) Uani 0.715(7) 1 d D U P A 1
H58A H 0.133625 0.647834 0.617063 0.128 Uiso 0.715(7) 1 calc R U P A 1
H58B H 0.255288 0.677092 0.647729 0.128 Uiso 0.715(7) 1 calc R U P A 1
C59 C 0.2920(7) 0.6079(2) 0.6182(3) 0.096(2) Uani 0.715(7) 1 d D . P A 1
H59A H 0.336273 0.603369 0.663292 0.116 Uiso 0.715(7) 1 calc R U P A 1
H59B H 0.237325 0.579594 0.606750 0.116 Uiso 0.715(7) 1 calc R U P A 1
C60 C 0.3781(5) 0.6138(3) 0.5710(3) 0.0800(17) Uani 0.715(7) 1 d D . P A 1
H60A H 0.456012 0.628236 0.592691 0.096 Uiso 0.715(7) 1 calc R U P A 1
H60B H 0.396509 0.581889 0.552352 0.096 Uiso 0.715(7) 1 calc R U P A 1
O1' O 0.2843(15) 0.6457(11) 0.5201(6) 0.082(4) Uani 0.285(7) 1 d D . P A 2
C57' C 0.1770(12) 0.6416(8) 0.5567(10) 0.115(6) Uani 0.285(7) 1 d D . P A 2
H57C H 0.121845 0.670093 0.547849 0.138 Uiso 0.285(7) 1 calc R U P A 2
H57D H 0.129425 0.611682 0.544032 0.138 Uiso 0.285(7) 1 calc R U P A 2
C58' C 0.231(2) 0.6400(14) 0.6257(10) 0.205(18) Uani 0.285(7) 1 d D . P A 2
H58C H 0.261012 0.607103 0.639268 0.246 Uiso 0.285(7) 1 calc R U P A 2
H58D H 0.172335 0.651306 0.655034 0.246 Uiso 0.285(7) 1 calc R U P A 2
C59' C 0.3336(18) 0.6752(8) 0.6233(8) 0.138(6) Uani 0.285(7) 1 d D U P A 2
H59C H 0.303704 0.708353 0.610965 0.166 Uiso 0.285(7) 1 calc R U P A 2
H59D H 0.390724 0.676300 0.665186 0.166 Uiso 0.285(7) 1 calc R U P A 2
C60' C 0.3881(12) 0.6512(8) 0.5706(8) 0.098(5) Uani 0.285(7) 1 d D . P A 2
H60C H 0.452735 0.671649 0.555488 0.117 Uiso 0.285(7) 1 calc R U P A 2
H60D H 0.423763 0.619235 0.585120 0.117 Uiso 0.285(7) 1 calc R U P A 2
O2 O 0.3134(17) 0.7586(3) 0.4218(10) 0.086(4) Uani 0.53(2) 1 d D . P A 1
C61 C 0.406(2) 0.7806(7) 0.4687(12) 0.129(7) Uani 0.53(2) 1 d D . P A 1
H61A H 0.486478 0.780040 0.452161 0.155 Uiso 0.53(2) 1 calc R U P A 1
H61B H 0.414368 0.762624 0.510836 0.155 Uiso 0.53(2) 1 calc R U P A 1
C62 C 0.368(3) 0.8304(7) 0.4780(12) 0.203(11) Uani 0.53(2) 1 d D . P A 1
H62A H 0.439661 0.852633 0.485259 0.244 Uiso 0.53(2) 1 calc R U P A 1
H62B H 0.320846 0.833078 0.515447 0.244 Uiso 0.53(2) 1 calc R U P A 1
C63 C 0.290(3) 0.8404(5) 0.4148(11) 0.188(11) Uani 0.53(2) 1 d D . P A 1
H63A H 0.227775 0.865585 0.420234 0.225 Uiso 0.53(2) 1 calc R U P A 1
H63B H 0.340397 0.851646 0.381452 0.225 Uiso 0.53(2) 1 calc R U P A 1
C64 C 0.232(2) 0.7953(6) 0.3959(12) 0.124(7) Uani 0.53(2) 1 d D . P A 1
H64A H 0.153495 0.792465 0.413588 0.149 Uiso 0.53(2) 1 calc R U P A 1
H64B H 0.215893 0.792745 0.347429 0.149 Uiso 0.53(2) 1 calc R U P A 1
O2' O 0.2782(15) 0.7560(3) 0.4287(10) 0.070(3) Uani 0.47(2) 1 d D . P A 2
C61' C 0.3688(17) 0.7807(5) 0.4735(12) 0.095(5) Uani 0.47(2) 1 d D . P A 2
H61C H 0.451585 0.766906 0.472055 0.114 Uiso 0.47(2) 1 calc R U P A 2
H61D H 0.349573 0.778500 0.519014 0.114 Uiso 0.47(2) 1 calc R U P A 2
C62' C 0.3621(17) 0.8314(5) 0.4503(13) 0.142(8) Uani 0.47(2) 1 d D . P A 2
H62C H 0.413587 0.836592 0.415048 0.170 Uiso 0.47(2) 1 calc R U P A 2
H62D H 0.387802 0.854469 0.486666 0.170 Uiso 0.47(2) 1 calc R U P A 2
C63' C 0.2284(13) 0.8366(4) 0.4247(8) 0.096(4) Uani 0.47(2) 1 d D . P A 2
H63C H 0.179464 0.842220 0.460890 0.115 Uiso 0.47(2) 1 calc R U P A 2
H63D H 0.213828 0.863613 0.392678 0.115 Uiso 0.47(2) 1 calc R U P A 2
C64' C 0.1995(19) 0.7901(5) 0.3934(11) 0.081(3) Uani 0.47(2) 1 d D U P A 2
H64C H 0.112452 0.781448 0.394941 0.097 Uiso 0.47(2) 1 calc R U P A 2
H64D H 0.213386 0.791105 0.346881 0.097 Uiso 0.47(2) 1 calc R U P A 2

loop_
_atom_site_aniso_label
_atom_site_aniso_U_11
_atom_site_aniso_U_22
_atom_site_aniso_U_33
_atom_site_aniso_U_23
_atom_site_aniso_U_13
_atom_site_aniso_U_12
Dy1 0.02782(5) 0.02742(5) 0.02991(5) 0.00132(4) 0.00348(3) -0.00310(4)
K1 0.0687(4) 0.0581(4) 0.0585(4) -0.0001(3) 0.0007(3) 0.0101(3)
N1 0.0289(9) 0.0462(11) 0.0338(9) -0.0011(8) 0.0034(7) -0.0027(8)
N2 0.0389(10) 0.0320(9) 0.0357(9) 0.0034(8) -0.0002(8) -0.0086(8)
N3 0.0281(8) 0.0327(9) 0.0318(9) -0.0003(7) 0.0016(7) -0.0006(7)
N4 0.0326(9) 0.0302(9) 0.0291(8) 0.0018(7) 0.0028(7) 0.0000(7)
C1 0.0302(11) 0.0569(14) 0.0318(11) 0.0032(10) 0.0019(8) -0.0122(10)
C2 0.0394(12) 0.0443(13) 0.0320(11) 0.0043(9) 0.0010(9) -0.0153(10)
C3 0.0298(12) 0.085(2) 0.0493(15) -0.0090(14) 0.0010(10) -0.0073(12)
C4 0.0548(16) 0.0554(16) 0.0456(14) -0.0059(12) -0.0039(12) -0.0203(13)
C5 0.048(6) 0.057(5) 0.040(6) -0.010(4) 0.007(4) -0.009(4)
C6 0.031(4) 0.102(6) 0.033(5) -0.005(4) 0.019(3) -0.021(4)
C7 0.027(5) 0.165(10) 0.037(5) -0.014(5) 0.004(3) 0.022(5)
C8 0.044(6) 0.162(10) 0.055(6) -0.029(5) 0.000(5) 0.042(6)
C9 0.038(5) 0.095(7) 0.065(6) -0.028(5) -0.005(4) 0.014(4)
C10 0.021(3) 0.066(5) 0.037(4) -0.015(3) -0.003(3) 0.001(3)
C11 0.077(7) 0.111(9) 0.037(6) 0.007(6) 0.028(5) -0.029(7)
C12 0.076(9) 0.109(15) 0.039(5) 0.022(6) 0.017(5) -0.024(8)
C13 0.074(5) 0.081(5) 0.079(5) 0.005(4) 0.014(4) -0.017(4)
C14 0.029(4) 0.042(5) 0.060(5) -0.012(3) 0.009(3) 0.022(4)
C15 0.059(7) 0.106(14) 0.065(10) 0.009(8) -0.016(6) 0.040(7)
C16 0.057(6) 0.050(6) 0.073(11) -0.012(6) 0.008(6) 0.007(4)
C5' 0.015(2) 0.062(3) 0.032(3) 0.000(2) 0.0062(19) -0.001(2)
C6' 0.037(3) 0.093(4) 0.044(4) 0.001(3) 0.007(3) -0.002(3)
C7' 0.053(5) 0.136(6) 0.048(4) 0.004(4) 0.024(3) 0.013(4)
C8' 0.063(6) 0.131(6) 0.045(3) -0.021(3) 0.005(4) 0.046(5)
C9' 0.059(5) 0.076(4) 0.043(3) -0.014(3) -0.007(3) 0.033(4)
C10' 0.042(4) 0.053(3) 0.046(3) -0.005(2) 0.007(3) 0.009(3)
C11' 0.076(5) 0.094(5) 0.039(4) 0.010(4) 0.020(4) -0.039(4)
C12' 0.086(7) 0.086(7) 0.049(5) 0.018(5) 0.022(5) -0.014(5)
C13' 0.068(5) 0.122(8) 0.082(5) 0.016(5) 0.017(4) -0.029(5)
C14' 0.047(5) 0.052(4) 0.058(3) 0.010(3) 0.021(3) 0.031(3)
C15' 0.082(8) 0.095(9) 0.060(6) 0.022(5) 0.002(6) 0.020(7)
C16' 0.069(5) 0.084(7) 0.072(9) 0.007(6) 0.014(5) 0.007(4)
C17 0.062(4) 0.024(2) 0.017(2) 0.0054(15) -0.001(2) -0.0119(18)
C18 0.058(3) 0.027(2) 0.041(3) 0.0064(19) 0.008(2) 0.002(2)
C19 0.085(5) 0.036(3) 0.071(5) 0.005(3) 0.016(3) 0.003(3)
C20 0.112(7) 0.030(3) 0.071(5) 0.007(3) 0.000(4) -0.001(3)
C21 0.097(6) 0.033(3) 0.049(3) 0.012(2) 0.002(4) -0.023(3)
C22 0.070(4) 0.042(3) 0.043(3) 0.006(2) 0.005(3) -0.022(2)
C23 0.057(3) 0.033(3) 0.052(4) 0.013(3) 0.022(3) 0.007(2)
C24 0.051(4) 0.115(8) 0.058(4) 0.005(4) 0.001(3) 0.008(4)
C25 0.058(4) 0.059(6) 0.066(6) -0.011(5) -0.002(4) 0.009(4)
C26 0.066(4) 0.046(4) 0.050(4) 0.019(3) -0.002(3) -0.021(3)
C27 0.090(6) 0.060(6) 0.051(4) 0.008(3) 0.005(4) -0.006(5)
C28 0.078(4) 0.085(5) 0.083(4) 0.014(3) 0.007(3) -0.034(3)
C17' 0.046(4) 0.039(4) 0.046(7) -0.002(3) 0.015(4) -0.008(3)
C18' 0.082(6) 0.030(4) 0.037(5) 0.017(3) 0.024(4) 0.002(4)
C19' 0.081(7) 0.024(4) 0.065(6) 0.020(4) 0.024(5) 0.008(4)
C20' 0.083(8) 0.022(4) 0.075(8) 0.022(4) 0.001(6) -0.015(4)
C21' 0.074(7) 0.042(4) 0.065(7) 0.018(4) 0.001(5) -0.024(4)
C22' 0.068(5) 0.035(4) 0.024(4) 0.010(3) 0.003(4) -0.022(3)
C23' 0.061(5) 0.039(6) 0.064(8) 0.019(5) 0.034(5) 0.020(4)
C24' 0.071(8) 0.079(10) 0.075(9) 0.034(8) 0.020(6) -0.004(8)
C25' 0.071(6) 0.076(14) 0.075(11) -0.005(9) 0.023(6) 0.001(7)
C26' 0.089(7) 0.040(6) 0.064(6) 0.008(5) 0.034(6) -0.010(5)
C27' 0.133(15) 0.054(9) 0.065(6) 0.012(5) 0.034(7) -0.011(10)
C28' 0.074(7) 0.067(8) 0.098(8) 0.013(6) 0.035(6) -0.006(6)
C29 0.0260(10) 0.0303(10) 0.0435(11) 0.0001(9) 0.0050(8) -0.0013(8)
C30 0.0319(10) 0.0299(10) 0.0377(11) 0.0011(8) 0.0081(8) -0.0025(8)
C31 0.0274(11) 0.0629(17) 0.0610(16) -0.0043(13) 0.0042(10) 0.0037(11)
C32 0.0467(14) 0.0581(16) 0.0501(14) -0.0034(12) 0.0188(12) 0.0032(12)
C33 0.0305(11) 0.0394(12) 0.0385(11) -0.0011(9) -0.0015(9) 0.0000(9)
C34 0.0519(14) 0.0479(14) 0.0386(12) 0.0032(10) -0.0079(11) -0.0070(11)
C35 0.0684(19) 0.0697(19) 0.0395(14) 0.0070(13) -0.0117(13) -0.0128(15)
C36 0.078(2) 0.077(2) 0.0431(15) -0.0128(14) -0.0140(14) -0.0175(17)
C37 0.0724(19) 0.0513(16) 0.0565(16) -0.0096(13) -0.0096(14) -0.0174(15)
C38 0.0434(13) 0.0407(13) 0.0475(13) -0.0011(10) -0.0051(11) -0.0057(10)
C39 0.044(2) 0.0462(13) 0.0414(14) 0.0067(12) 0.0011(15) 0.0005(14)
C40 0.067(4) 0.072(4) 0.061(4) 0.009(3) 0.010(3) -0.014(3)
C41 0.081(5) 0.095(6) 0.107(6) 0.034(5) 0.005(5) 0.036(4)
C39' 0.044(2) 0.0462(13) 0.0414(14) 0.0067(12) 0.0011(15) 0.0005(14)
C40' 0.102(6) 0.063(4) 0.048(4) 0.013(3) 0.002(3) -0.026(4)
C41' 0.068(4) 0.035(3) 0.075(4) 0.001(3) 0.000(3) 0.004(3)
C42 0.0678(18) 0.0407(14) 0.0545(15) 0.0014(12) -0.0084(13) -0.0137(12)
C43 0.083(2) 0.0500(18) 0.099(3) 0.0056(17) -0.015(2) 0.0018(16)
C44 0.083(2) 0.064(2) 0.082(2) 0.0113(17) 0.0150(19) -0.0166(17)
C45 0.0427(12) 0.0359(11) 0.0317(11) 0.0032(9) 0.0082(9) 0.0055(9)
C46 0.0439(13) 0.0464(13) 0.0356(12) 0.0079(10) 0.0001(10) 0.0029(10)
C47 0.0621(17) 0.0612(17) 0.0399(13) 0.0062(12) -0.0065(12) 0.0052(13)
C48 0.087(2) 0.0595(17) 0.0377(13) 0.0164(12) 0.0042(13) 0.0163(15)
C49 0.088(2) 0.0446(15) 0.0476(15) 0.0152(12) 0.0145(14) 0.0067(14)
C50 0.0672(17) 0.0342(12) 0.0405(12) 0.0064(10) 0.0111(11) 0.0027(11)
C51 0.0482(14) 0.0544(15) 0.0352(12) 0.0041(10) -0.0073(10) -0.0113(11)
C52 0.0622(18) 0.069(2) 0.077(2) -0.0170(16) 0.0258(16) -0.0103(15)
C53 0.0572(17) 0.0551(17) 0.0671(18) 0.0009(14) 0.0134(14) -0.0005(13)
C54 0.086(7) 0.038(5) 0.041(5) 0.003(4) 0.011(4) -0.002(4)
C55 0.104(8) 0.046(8) 0.075(8) -0.012(6) 0.022(6) -0.024(7)
C56 0.143(15) 0.034(5) 0.064(8) 0.002(5) 0.003(12) 0.012(8)
C54' 0.103(8) 0.031(4) 0.054(5) 0.003(3) 0.020(5) -0.013(5)
C55' 0.093(7) 0.053(8) 0.098(11) -0.023(6) 0.015(6) -0.029(5)
C56' 0.133(13) 0.044(5) 0.075(10) 0.002(5) 0.042(11) -0.004(6)
O1 0.080(4) 0.089(3) 0.061(3) 0.002(2) 0.019(2) 0.035(4)
C57 0.148(6) 0.108(5) 0.101(4) 0.017(4) 0.061(4) 0.066(4)
C58 0.143(6) 0.084(4) 0.109(5) 0.020(4) 0.070(5) 0.040(4)
C59 0.147(6) 0.083(4) 0.062(3) 0.013(3) 0.027(3) 0.036(4)
C60 0.072(3) 0.098(4) 0.066(3) -0.002(3) -0.004(2) 0.027(3)
O1' 0.083(8) 0.100(10) 0.058(6) 0.002(6) -0.002(4) 0.037(9)
C57' 0.073(8) 0.123(16) 0.151(14) -0.055(12) 0.023(8) 0.005(9)
C58' 0.20(2) 0.30(4) 0.125(13) 0.07(2) 0.061(12) -0.07(3)
C59' 0.129(10) 0.164(11) 0.121(8) -0.031(8) 0.019(7) 0.005(8)
C60' 0.075(8) 0.136(16) 0.080(9) -0.003(10) 0.002(6) 0.000(10)
O2 0.095(9) 0.064(4) 0.096(6) -0.011(4) 0.005(6) 0.004(4)
C61 0.092(12) 0.155(11) 0.134(11) -0.042(8) -0.004(8) -0.007(8)
C62 0.30(2) 0.101(10) 0.197(19) -0.060(11) -0.007(15) -0.064(11)
C63 0.26(3) 0.066(6) 0.231(19) 0.045(9) 0.031(17) -0.027(10)
C64 0.152(16) 0.091(9) 0.119(10) 0.014(8) -0.014(10) 0.020(8)
O2' 0.078(7) 0.049(3) 0.080(5) 0.000(3) 0.000(5) 0.004(3)
C61' 0.071(9) 0.083(7) 0.124(10) -0.023(6) -0.012(7) 0.001(5)
C62' 0.166(11) 0.084(8) 0.155(19) -0.013(8) -0.049(11) -0.042(8)
C63' 0.144(9) 0.036(5) 0.106(8) 0.002(4) 0.016(6) 0.003(5)
C64' 0.094(6) 0.059(5) 0.084(7) -0.002(4) -0.002(5) 0.013(4)

loop_
_atom_type_symbol
_atom_type_description
_atom_type_scat_dispersion_real
_atom_type_scat_dispersion_imag
_atom_type_scat_source
C C 0.0033 0.0016 'International Tables Vol C Tables 4.2.6.8 and 6.1.1.4'
H H 0.0000 0.0000 'International Tables Vol C Tables 4.2.6.8 and 6.1.1.4'
N N 0.0061 0.0033 'International Tables Vol C Tables 4.2.6.8 and 6.1.1.4'
O O 0.0106 0.0060 'International Tables Vol C Tables 4.2.6.8 and 6.1.1.4'
K K 0.2009 0.2494 'International Tables Vol C Tables 4.2.6.8 and 6.1.1.4'
Dy Dy -0.1892 4.4098 'International Tables Vol C Tables 4.2.6.8 and 6.1.1.4'

loop_
_geom_angle_atom_site_label_1
_geom_angle_atom_site_label_2
_geom_angle_atom_site_label_3
_geom_angle
_geom_angle_site_symmetry_1
_geom_angle_site_symmetry_3
_geom_angle_publ_flag
N1 Dy1 N3 108.66(6) . . ?
N1 Dy1 N4 126.39(6) . . ?
N3 Dy1 N4 79.98(6) . . ?
N1 Dy1 N2 79.35(7) . . ?
N3 Dy1 N2 128.78(6) . . ?
N4 Dy1 N2 136.63(6) . . ?
N1 Dy1 C30 151.19(7) . . ?
N3 Dy1 C30 58.79(6) . . ?
N4 Dy1 C30 32.14(6) . . ?
N2 Dy1 C30 129.26(7) . . ?
N1 Dy1 C29 139.84(7) . . ?
N3 Dy1 C29 31.91(6) . . ?
N4 Dy1 C29 58.73(6) . . ?
N2 Dy1 C29 126.64(7) . . ?
C30 Dy1 C29 29.69(6) . . ?
N1 Dy1 C2 58.21(7) . . ?
N3 Dy1 C2 152.63(6) . . ?
N4 Dy1 C2 127.39(6) . . ?
N2 Dy1 C2 31.84(7) . . ?
C30 Dy1 C2 144.03(7) . . ?
C29 Dy1 C2 157.40(7) . . ?
N1 Dy1 C1 31.70(7) . . ?
N3 Dy1 C1 139.90(7) . . ?
N4 Dy1 C1 123.80(7) . . ?
N2 Dy1 C1 58.21(7) . . ?
C30 Dy1 C1 155.06(7) . . ?
C29 Dy1 C1 171.54(7) . . ?
C2 Dy1 C1 29.34(7) . . ?
O2 K1 O1 89.3(5) . . ?
O2' K1 O1' 83.5(8) . . ?
O2' K1 C34 132.2(4) . . ?
O2 K1 C34 123.4(4) . . ?
O1 K1 C34 93.86(16) . . ?
O1' K1 C34 101.5(4) . . ?
O2' K1 C5' 122.5(4) . . ?
O1' K1 C5' 111.7(6) . . ?
C34 K1 C5' 100.05(6) . . ?
O2' K1 C10' 100.1(4) . . ?
O1' K1 C10' 124.3(4) . . ?
C34 K1 C10' 114.40(13) . . ?
C5' K1 C10' 25.11(6) . . ?
O2' K1 C33 120.5(4) . . ?
O2 K1 C33 111.0(4) . . ?
O1 K1 C33 117.01(14) . . ?
O1' K1 C33 125.2(4) . . ?
C34 K1 C33 25.1 . . ?
C5' K1 C33 95.91(8) . . ?
C10' K1 C33 100.69(12) . . ?
O2' K1 C6' 120.8(4) . . ?
O1' K1 C6' 86.9(6) . . ?
C34 K1 C6' 106.97(12) . . ?
C5' K1 C6' 24.75(5) . . ?
C10' K1 C6' 43.60(9) . . ?
C33 K1 C6' 112.46(14) . . ?
O2' K1 C9' 78.9(4) . . ?
O1' K1 C9' 109.1(4) . . ?
C34 K1 C9' 139.03(15) . . ?
C5' K1 C9' 43.53(10) . . ?
C10' K1 C9' 24.66(7) . . ?
C33 K1 C9' 122.78(17) . . ?
C6' K1 C9' 50.04(12) . . ?
O2 K1 C5 128.9(5) . . ?
O1 K1 C5 115.0(3) . . ?
C34 K1 C5 100.20(9) . . ?
C33 K1 C5 97.27(9) . . ?
O2' K1 C35 114.6(4) . . ?
O2 K1 C35 107.7(4) . . ?
O1 K1 C35 74.39(14) . . ?
O1' K1 C35 82.9(4) . . ?
C34 K1 C35 24.4 . . ?
C5' K1 C35 121.99(8) . . ?
C10' K1 C35 138.74(14) . . ?
C33 K1 C35 42.9 . . ?
C6' K1 C35 121.79(11) . . ?
C9' K1 C35 163.39(15) . . ?
C5 K1 C35 121.53(13) . . ?
C1 N1 C5' 122.1(3) . . ?
C1 N1 C5 114.6(5) . . ?
C1 N1 Dy1 92.64(12) . . ?
C5' N1 Dy1 140.8(4) . . ?
C5 N1 Dy1 149.6(6) . . ?
C2 N2 C17' 116.0(5) . . ?
C2 N2 C17 121.4(3) . . ?
C2 N2 Dy1 91.20(12) . . ?
C17' N2 Dy1 152.8(5) . . ?
C17 N2 Dy1 144.9(3) . . ?
C29 N3 C33 119.56(16) . . ?
C29 N3 Dy1 91.71(12) . . ?
C33 N3 Dy1 144.04(12) . . ?
C30 N4 C45 117.90(16) . . ?
C30 N4 Dy1 90.67(11) . . ?
C45 N4 Dy1 149.13(12) . . ?
C2 C1 N1 121.4(2) . . ?
C2 C1 C3 122.1(2) . . ?
N1 C1 C3 116.1(2) . . ?
C2 C1 Dy1 75.13(13) . . ?
N1 C1 Dy1 55.66(10) . . ?
C3 C1 Dy1 139.94(17) . . ?
C1 C2 N2 122.3(2) . . ?
C1 C2 C4 121.4(2) . . ?
N2 C2 C4 115.5(2) . . ?
C1 C2 Dy1 75.53(13) . . ?
N2 C2 Dy1 56.96(10) . . ?
C4 C2 Dy1 135.96(16) . . ?
C1 C3 H3A 109.5 . . ?
C1 C3 H3B 109.5 . . ?
H3A C3 H3B 109.5 . . ?
C1 C3 H3C 109.5 . . ?
H3A C3 H3C 109.5 . . ?
H3B C3 H3C 109.5 . . ?
C2 C4 H4A 109.5 . . ?
C2 C4 H4B 109.5 . . ?
H4A C4 H4B 109.5 . . ?
C2 C4 H4C 109.5 . . ?
H4A C4 H4C 109.5 . . ?
H4B C4 H4C 109.5 . . ?
C6 C5 C10 120.0 . . ?
C6 C5 N1 126.0(10) . . ?
C10 C5 N1 113.7(10) . . ?
C6 C5 K1 84.5(4) . . ?
C10 C5 K1 79.9(3) . . ?
N1 C5 K1 99.7(5) . . ?
C7 C6 C5 120.0 . . ?
C7 C6 C11 117.5(12) . . ?
C5 C6 C11 122.5(12) . . ?
C7 C6 K1 86.6(4) . . ?
C5 C6 K1 72.2(4) . . ?
C11 C6 K1 112.6(4) . . ?
C8 C7 C6 120.0 . . ?
C8 C7 H7A 120.0 . . ?
C6 C7 H7A 120.0 . . ?
C7 C8 C9 120.0 . . ?
C7 C8 H8A 120.0 . . ?
C9 C8 H8A 120.0 . . ?
C10 C9 C8 120.0 . . ?
C10 C9 H9A 120.0 . . ?
C8 C9 H9A 120.0 . . ?
C9 C10 C5 120.0 . . ?
C9 C10 C14 107.5(12) . . ?
C5 C10 C14 132.4(12) . . ?
C9 C10 K1 86.5(4) . . ?
C5 C10 K1 76.2(3) . . ?
C14 C10 K1 110.4(4) . . ?
C6 C11 C12 119.3(18) . . ?
C6 C11 C13 96.1(10) . . ?
C12 C11 C13 109.0(7) . . ?
C6 C11 H11A 110.5 . . ?
C12 C11 H11A 110.5 . . ?
C13 C11 H11A 110.5 . . ?
C11 C12 H12A 109.5 . . ?
C11 C12 H12B 109.5 . . ?
H12A C12 H12B 109.5 . . ?
C11 C12 H12C 109.5 . . ?
H12A C12 H12C 109.5 . . ?
H12B C12 H12C 109.5 . . ?
C11 C13 H13A 109.5 . . ?
C11 C13 H13B 109.5 . . ?
H13A C13 H13B 109.5 . . ?
C11 C13 H13C 109.5 . . ?
H13A C13 H13C 109.5 . . ?
H13B C13 H13C 109.5 . . ?
C10 C14 C16 122.8(12) . . ?
C10 C14 C15 119.2(14) . . ?
C16 C14 C15 109.7(7) . . ?
C10 C14 H14A 99.6 . . ?
C16 C14 H14A 99.6 . . ?
C15 C14 H14A 99.6 . . ?
C14 C15 H15A 109.5 . . ?
C14 C15 H15B 109.5 . . ?
H15A C15 H15B 109.5 . . ?
C14 C15 H15C 109.5 . . ?
H15A C15 H15C 109.5 . . ?
H15B C15 H15C 109.5 . . ?
C14 C16 H16A 109.5 . . ?
C14 C16 H16B 109.5 . . ?
H16A C16 H16B 109.5 . . ?
C14 C16 H16C 109.5 . . ?
H16A C16 H16C 109.5 . . ?
H16B C16 H16C 109.5 . . ?
C6' C5' C10' 120.0 . . ?
C6' C5' N1 117.2(6) . . ?
C10' C5' N1 122.5(6) . . ?
C6' C5' K1 81.0(2) . . ?
C10' C5' K1 77.7(2) . . ?
N1 C5' K1 106.5(3) . . ?
C7' C6' C5' 120.0 . . ?
C7' C6' C11' 118.0(8) . . ?
C5' C6' C11' 122.0(8) . . ?
C7' C6' K1 81.6(3) . . ?
C5' C6' K1 74.2(2) . . ?
C11' C6' K1 116.4(3) . . ?
C6' C7' C8' 120.0 . . ?
C6' C7' K1 74.3(2) . . ?
C8' C7' K1 78.4(2) . . ?
C6' C7' H7'A 120.0 . . ?
C8' C7' H7'A 120.0 . . ?
K1 C7' H7'A 118.1 . . ?
C9' C8' C7' 120.0 . . ?
C9' C8' K1 74.7(2) . . ?
C7' C8' K1 77.8(2) . . ?
C9' C8' H8'A 120.0 . . ?
C7' C8' H8'A 120.0 . . ?
K1 C8' H8'A 118.4 . . ?
C8' C9' C10' 120.0 . . ?
C8' C9' K1 81.3(2) . . ?
C10' C9' K1 74.0(3) . . ?
C8' C9' H9'A 120.0 . . ?
C10' C9' H9'A 120.0 . . ?
K1 C9' H9'A 115.3 . . ?
C9' C10' C5' 120.0 . . ?
C9' C10' C14' 123.6(8) . . ?
C5' C10' C14' 116.2(8) . . ?
C9' C10' K1 81.4(3) . . ?
C5' C10' K1 77.1(2) . . ?
C14' C10' K1 115.5(3) . . ?
C6' C11' C12' 108.0(11) . . ?
C6' C11' C13' 123.3(10) . . ?
C12' C11' C13' 107.9(6) . . ?
C6' C11' H11B 105.4 . . ?
C12' C11' H11B 105.4 . . ?
C13' C11' H11B 105.4 . . ?
C11' C12' H12D 109.5 . . ?
C11' C12' H12E 109.5 . . ?
H12D C12' H12E 109.5 . . ?
C11' C12' H12F 109.5 . . ?
H12D C12' H12F 109.5 . . ?
H12E C12' H12F 109.5 . . ?
C11' C13' H13D 109.5 . . ?
C11' C13' H13E 109.5 . . ?
H13D C13' H13E 109.5 . . ?
C11' C13' H13F 109.5 . . ?
H13D C13' H13F 109.5 . . ?
H13E C13' H13F 109.5 . . ?
C16' C14' C10' 101.5(10) . . ?
C16' C14' C15' 109.9(6) . . ?
C10' C14' C15' 107.6(10) . . ?
C16' C14' H14B 112.4 . . ?
C10' C14' H14B 112.4 . . ?
C15' C14' H14B 112.4 . . ?
C14' C15' H15D 109.5 . . ?
C14' C15' H15E 109.5 . . ?
H15D C15' H15E 109.5 . . ?
C14' C15' H15F 109.5 . . ?
H15D C15' H15F 109.5 . . ?
H15E C15' H15F 109.5 . . ?
C14' C16' H16D 109.5 . . ?
C14' C16' H16E 109.5 . . ?
H16D C16' H16E 109.5 . . ?
C14' C16' H16F 109.5 . . ?
H16D C16' H16F 109.5 . . ?
H16E C16' H16F 109.5 . . ?
C18 C17 C22 120.0 . . ?
C18 C17 N2 121.0(4) . . ?
C22 C17 N2 119.0(4) . . ?
C19 C18 C17 120.0 . . ?
C19 C18 C23 116.2(6) . . ?
C17 C18 C23 123.8(6) . . ?
C20 C19 C18 120.0 . . ?
C20 C19 H19A 120.0 . . ?
C18 C19 H19A 120.0 . . ?
C19 C20 C21 120.0 . . ?
C19 C20 H20A 120.0 . . ?
C21 C20 H20A 120.0 . . ?
C22 C21 C20 120.0 . . ?
C22 C21 H21A 120.0 . . ?
C20 C21 H21A 120.0 . . ?
C21 C22 C17 120.0 . . ?
C21 C22 C26 113.5(5) . . ?
C17 C22 C26 126.1(5) . . ?
C18 C23 C25 113.0(9) . . ?
C18 C23 C24 105.9(8) . . ?
C25 C23 C24 110.1(5) . . ?
C18 C23 H23A 109.2 . . ?
C25 C23 H23A 109.2 . . ?
C24 C23 H23A 109.2 . . ?
C23 C24 H24A 109.5 . . ?
C23 C24 H24B 109.5 . . ?
H24A C24 H24B 109.5 . . ?
C23 C24 H24C 109.5 . . ?
H24A C24 H24C 109.5 . . ?
H24B C24 H24C 109.5 . . ?
C23 C25 H25A 109.5 . . ?
C23 C25 H25B 109.5 . . ?
H25A C25 H25B 109.5 . . ?
C23 C25 H25C 109.5 . . ?
H25A C25 H25C 109.5 . . ?
H25B C25 H25C 109.5 . . ?
C22 C26 C28 113.8(5) . . ?
C22 C26 C27 112.1(6) . . ?
C28 C26 C27 108.5(5) . . ?
C22 C26 H26A 107.4 . . ?
C28 C26 H26A 107.4 . . ?
C27 C26 H26A 107.4 . . ?
C26 C27 H27A 109.5 . . ?
C26 C27 H27B 109.5 . . ?
H27A C27 H27B 109.5 . . ?
C26 C27 H27C 109.5 . . ?
H27A C27 H27C 109.5 . . ?
H27B C27 H27C 109.5 . . ?
C26 C28 H28A 109.5 . . ?
C26 C28 H28B 109.5 . . ?
H28A C28 H28B 109.5 . . ?
C26 C28 H28C 109.5 . . ?
H28A C28 H28C 109.5 . . ?
H28B C28 H28C 109.5 . . ?
C18' C17' C22' 120.0 . . ?
C18' C17' N2 112.2(8) . . ?
C22' C17' N2 126.8(8) . . ?
C19' C18' C17' 120.0 . . ?
C19' C18' C23' 116.6(9) . . ?
C17' C18' C23' 123.4(9) . . ?
C20' C19' C18' 120.0 . . ?
C20' C19' H19B 120.0 . . ?
C18' C19' H19B 120.0 . . ?
C19' C20' C21' 120.0 . . ?
C19' C20' H20B 120.0 . . ?
C21' C20' H20B 120.0 . . ?
C20' C21' C22' 120.0 . . ?
C20' C21' H21B 120.0 . . ?
C22' C21' H21B 120.0 . . ?
C21' C22' C17' 120.0 . . ?
C21' C22' C26' 120.3(8) . . ?
C17' C22' C26' 119.6(8) . . ?
C18' C23' C24' 114.8(11) . . ?
C18' C23' C25' 118.2(16) . . ?
C24' C23' C25' 110.5(7) . . ?
C18' C23' H23B 103.8 . . ?
C24' C23' H23B 103.8 . . ?
C25' C23' H23B 103.8 . . ?
C23' C24' H24D 109.5 . . ?
C23' C24' H24E 109.5 . . ?
H24D C24' H24E 109.5 . . ?
C23' C24' H24F 109.5 . . ?
H24D C24' H24F 109.5 . . ?
H24E C24' H24F 109.5 . . ?
C23' C25' H25D 109.5 . . ?
C23' C25' H25E 109.5 . . ?
H25D C25' H25E 109.5 . . ?
C23' C25' H25F 109.5 . . ?
H25D C25' H25F 109.5 . . ?
H25E C25' H25F 109.5 . . ?
C22' C26' C28' 114.7(8) . . ?
C22' C26' C27' 108.9(11) . . ?
C28' C26' C27' 108.7(7) . . ?
C22' C26' H26B 108.1 . . ?
C28' C26' H26B 108.1 . . ?
C27' C26' H26B 108.1 . . ?
C26' C27' H27D 109.5 . . ?
C26' C27' H27E 109.5 . . ?
H27D C27' H27E 109.5 . . ?
C26' C27' H27F 109.5 . . ?
H27D C27' H27F 109.5 . . ?
H27E C27' H27F 109.5 . . ?
C26' C28' H28D 109.5 . . ?
C26' C28' H28E 109.5 . . ?
H28D C28' H28E 109.5 . . ?
C26' C28' H28F 109.5 . . ?
H28D C28' H28F 109.5 . . ?
H28E C28' H28F 109.5 . . ?
C30 C29 N3 121.79(18) . . ?
C30 C29 C31 120.7(2) . . ?
N3 C29 C31 116.86(19) . . ?
C30 C29 Dy1 74.70(12) . . ?
N3 C29 Dy1 56.38(10) . . ?
C31 C29 Dy1 139.05(16) . . ?
C29 C30 N4 122.32(18) . . ?
C29 C30 C32 120.4(2) . . ?
N4 C30 C32 116.45(19) . . ?
C29 C30 Dy1 75.61(12) . . ?
N4 C30 Dy1 57.19(10) . . ?
C32 C30 Dy1 135.29(16) . . ?
C29 C31 H31A 109.5 . . ?
C29 C31 H31B 109.5 . . ?
H31A C31 H31B 109.5 . . ?
C29 C31 H31C 109.5 . . ?
H31A C31 H31C 109.5 . . ?
H31B C31 H31C 109.5 . . ?
C30 C32 H32A 109.5 . . ?
C30 C32 H32B 109.5 . . ?
H32A C32 H32B 109.5 . . ?
C30 C32 H32C 109.5 . . ?
H32A C32 H32C 109.5 . . ?
H32B C32 H32C 109.5 . . ?
C34 C33 C38 120.0 . . ?
C34 C33 N3 118.39(12) . . ?
C38 C33 N3 121.46(12) . . ?
C34 C33 K1 75.46(7) . . ?
C38 C33 K1 87.23(7) . . ?
N3 C33 K1 103.50(10) . . ?
C33 C34 C35 120.0 . . ?
C33 C34 C39' 123.4(2) . . ?
C35 C34 C39' 115.9(2) . . ?
C33 C34 C39 119.7(2) . . ?
C35 C34 C39 118.9(2) . . ?
C33 C34 K1 79.47(7) . . ?
C35 C34 K1 85.11(7) . . ?
C39' C34 K1 97.3(2) . . ?
C39 C34 K1 117.3(2) . . ?
C36 C35 C34 120.0 . . ?
C36 C35 K1 87.34(7) . . ?
C34 C35 K1 70.52(6) . . ?
C36 C35 H35A 120.0 . . ?
C34 C35 H35A 120.0 . . ?
K1 C35 H35A 112.3 . . ?
C35 C36 C37 120.0 . . ?
C35 C36 H36A 120.0 . . ?
C37 C36 H36A 120.0 . . ?
C36 C37 C38 120.0 . . ?
C36 C37 H37A 120.0 . . ?
C38 C37 H37A 120.0 . . ?
C37 C38 C33 120.0 . . ?
C37 C38 C42 116.86(14) . . ?
C33 C38 C42 123.13(14) . . ?
C37 C38 K1 85.50(6) . . ?
C33 C38 K1 69.04(6) . . ?
C42 C38 K1 116.78(13) . . ?
C40 C39 C41 109.7(4) . . ?
C40 C39 C34 107.2(4) . . ?
C41 C39 C34 117.9(5) . . ?
C40 C39 H39A 107.2 . . ?
C41 C39 H39A 107.2 . . ?
C34 C39 H39A 107.2 . . ?
C39 C40 H40A 109.5 . . ?
C39 C40 H40B 109.5 . . ?
H40A C40 H40B 109.5 . . ?
C39 C40 H40C 109.5 . . ?
H40A C40 H40C 109.5 . . ?
H40B C40 H40C 109.5 . . ?
C39 C41 H41A 109.5 . . ?
C39 C41 H41B 109.5 . . ?
H41A C41 H41B 109.5 . . ?
C39 C41 H41C 109.5 . . ?
H41A C41 H41C 109.5 . . ?
H41B C41 H41C 109.5 . . ?
C41' C39' C40' 109.3(4) . . ?
C41' C39' C34 106.0(4) . . ?
C40' C39' C34 115.8(4) . . ?
C41' C39' H39B 108.5 . . ?
C40' C39' H39B 108.5 . . ?
C34 C39' H39B 108.5 . . ?
C39' C40' H40D 109.5 . . ?
C39' C40' H40E 109.5 . . ?
H40D C40' H40E 109.5 . . ?
C39' C40' H40F 109.5 . . ?
H40D C40' H40F 109.5 . . ?
H40E C40' H40F 109.5 . . ?
C39' C41' H41D 109.5 . . ?
C39' C41' H41E 109.5 . . ?
H41D C41' H41E 109.5 . . ?
C39' C41' H41F 109.5 . . ?
H41D C41' H41F 109.5 . . ?
H41E C41' H41F 109.5 . . ?
C38 C42 C44 111.4(2) . . ?
C38 C42 C43 112.1(2) . . ?
C44 C42 C43 109.4(2) . . ?
C38 C42 H42A 108.0 . . ?
C44 C42 H42A 108.0 . . ?
C43 C42 H42A 108.0 . . ?
C42 C43 H43A 109.5 . . ?
C42 C43 H43B 109.5 . . ?
H43A C43 H43B 109.5 . . ?
C42 C43 H43C 109.5 . . ?
H43A C43 H43C 109.5 . . ?
H43B C43 H43C 109.5 . . ?
C42 C44 H44A 109.5 . . ?
C42 C44 H44B 109.5 . . ?
H44A C44 H44B 109.5 . . ?
C42 C44 H44C 109.5 . . ?
H44A C44 H44C 109.5 . . ?
H44B C44 H44C 109.5 . . ?
C46 C45 C50 120.0 . . ?
C46 C45 N4 119.01(12) . . ?
C50 C45 N4 120.88(12) . . ?
C45 C46 C47 120.0 . . ?
C45 C46 C51 123.15(13) . . ?
C47 C46 C51 116.80(13) . . ?
C46 C47 C48 120.0 . . ?
C46 C47 H47A 120.0 . . ?
C48 C47 H47A 120.0 . . ?
C49 C48 C47 120.0 . . ?
C49 C48 H48A 120.0 . . ?
C47 C48 H48A 120.0 . . ?
C48 C49 C50 120.0 . . ?
C48 C49 H49A 120.0 . . ?
C50 C49 H49A 120.0 . . ?
C49 C50 C45 120.0 . . ?
C49 C50 C54 115.9(9) . . ?
C45 C50 C54 122.3(10) . . ?
C49 C50 C54' 117.2(8) . . ?
C45 C50 C54' 122.7(8) . . ?
C46 C51 C52 110.3(2) . . ?
C46 C51 C53 113.5(2) . . ?
C52 C51 C53 110.2(2) . . ?
C46 C51 H51A 107.5 . . ?
C52 C51 H51A 107.5 . . ?
C53 C51 H51A 107.5 . . ?
C51 C52 H52A 109.5 . . ?
C51 C52 H52B 109.5 . . ?
H52A C52 H52B 109.5 . . ?
C51 C52 H52C 109.5 . . ?
H52A C52 H52C 109.5 . . ?
H52B C52 H52C 109.5 . . ?
C51 C53 H53A 109.5 . . ?
C51 C53 H53B 109.5 . . ?
H53A C53 H53B 109.5 . . ?
C51 C53 H53C 109.5 . . ?
H53A C53 H53C 109.5 . . ?
H53B C53 H53C 109.5 . . ?
C50 C54 C55 110.8(15) . . ?
C50 C54 C56 114.3(18) . . ?
C55 C54 C56 109.8(6) . . ?
C50 C54 H54A 107.2 . . ?
C55 C54 H54A 107.2 . . ?
C56 C54 H54A 107.2 . . ?
C54 C55 H55A 109.5 . . ?
C54 C55 H55B 109.5 . . ?
H55A C55 H55B 109.5 . . ?
C54 C55 H55C 109.5 . . ?
H55A C55 H55C 109.5 . . ?
H55B C55 H55C 109.5 . . ?
C54 C56 H56A 109.5 . . ?
C54 C56 H56B 109.5 . . ?
H56A C56 H56B 109.5 . . ?
C54 C56 H56C 109.5 . . ?
H56A C56 H56C 109.5 . . ?
H56B C56 H56C 109.5 . . ?
C56' C54' C50 112.4(16) . . ?
C56' C54' C55' 109.2(6) . . ?
C50 C54' C55' 112.9(12) . . ?
C56' C54' H54B 107.3 . . ?
C50 C54' H54B 107.3 . . ?
C55' C54' H54B 107.3 . . ?
C54' C55' H55D 109.5 . . ?
C54' C55' H55E 109.5 . . ?
H55D C55' H55E 109.5 . . ?
C54' C55' H55F 109.5 . . ?
H55D C55' H55F 109.5 . . ?
H55E C55' H55F 109.5 . . ?
C54' C56' H56D 109.5 . . ?
C54' C56' H56E 109.5 . . ?
H56D C56' H56E 109.5 . . ?
C54' C56' H56F 109.5 . . ?
H56D C56' H56F 109.5 . . ?
H56E C56' H56F 109.5 . . ?
C60 O1 C57 107.7(4) . . ?
C60 O1 K1 143.1(5) . . ?
C57 O1 K1 108.8(4) . . ?
O1 C57 C58 107.6(5) . . ?
O1 C57 K1 47.6(3) . . ?
C58 C57 K1 152.7(4) . . ?
O1 C57 H57A 110.2 . . ?
C58 C57 H57A 110.2 . . ?
K1 C57 H57A 75.8 . . ?
O1 C57 H57B 110.2 . . ?
C58 C57 H57B 110.2 . . ?
K1 C57 H57B 92.0 . . ?
H57A C57 H57B 108.5 . . ?
C57 C58 C59 105.8(5) . . ?
C57 C58 H58A 110.6 . . ?
C59 C58 H58A 110.6 . . ?
C57 C58 H58B 110.6 . . ?
C59 C58 H58B 110.6 . . ?
H58A C58 H58B 108.7 . . ?
C60 C59 C58 103.8(5) . . ?
C60 C59 H59A 111.0 . . ?
C58 C59 H59A 111.0 . . ?
C60 C59 H59B 111.0 . . ?
C58 C59 H59B 111.0 . . ?
H59A C59 H59B 109.0 . . ?
O1 C60 C59 107.1(4) . . ?
O1 C60 H60A 110.3 . . ?
C59 C60 H60A 110.3 . . ?
O1 C60 H60B 110.3 . . ?
C59 C60 H60B 110.3 . . ?
H60A C60 H60B 108.5 . . ?
C60' O1' C57' 104.3(10) . . ?
C60' O1' K1 120.1(12) . . ?
C57' O1' K1 133.7(11) . . ?
C58' C57' O1' 104.7(12) . . ?
C58' C57' H57C 110.8 . . ?
O1' C57' H57C 110.8 . . ?
C58' C57' H57D 110.8 . . ?
O1' C57' H57D 110.8 . . ?
H57C C57' H57D 108.9 . . ?
C57' C58' C59' 98.7(15) . . ?
C57' C58' H58C 112.0 . . ?
C59' C58' H58C 112.0 . . ?
C57' C58' H58D 112.0 . . ?
C59' C58' H58D 112.0 . . ?
H58C C58' H58D 109.7 . . ?
C60' C59' C58' 97.1(15) . . ?
C60' C59' H59C 112.3 . . ?
C58' C59' H59C 112.3 . . ?
C60' C59' H59D 112.3 . . ?
C58' C59' H59D 112.3 . . ?
H59C C59' H59D 109.9 . . ?
O1' C60' C59' 102.4(12) . . ?
O1' C60' H60C 111.3 . . ?
C59' C60' H60C 111.3 . . ?
O1' C60' H60D 111.3 . . ?
C59' C60' H60D 111.3 . . ?
H60C C60' H60D 109.2 . . ?
C64 O2 C61 107.7(9) . . ?
C64 O2 K1 128.9(11) . . ?
C61 O2 K1 123.4(11) . . ?
O2 C61 C62 107.3(10) . . ?
O2 C61 H61A 110.3 . . ?
C62 C61 H61A 110.3 . . ?
O2 C61 H61B 110.3 . . ?
C62 C61 H61B 110.3 . . ?
H61A C61 H61B 108.5 . . ?
C61 C62 C63 101.6(14) . . ?
C61 C62 H62A 111.5 . . ?
C63 C62 H62A 111.5 . . ?
C61 C62 H62B 111.5 . . ?
C63 C62 H62B 111.5 . . ?
H62A C62 H62B 109.3 . . ?
C64 C63 C62 104.9(12) . . ?
C64 C63 H63A 110.8 . . ?
C62 C63 H63A 110.8 . . ?
C64 C63 H63B 110.8 . . ?
C62 C63 H63B 110.8 . . ?
H63A C63 H63B 108.8 . . ?
O2 C64 C63 107.0(11) . . ?
O2 C64 H64A 110.3 . . ?
C63 C64 H64A 110.3 . . ?
O2 C64 H64B 110.3 . . ?
C63 C64 H64B 110.3 . . ?
H64A C64 H64B 108.6 . . ?
C64' O2' C61' 109.6(8) . . ?
C64' O2' K1 125.7(10) . . ?
C61' O2' K1 121.8(10) . . ?
O2' C61' C62' 104.1(10) . . ?
O2' C61' H61C 110.9 . . ?
C62' C61' H61C 110.9 . . ?
O2' C61' H61D 110.9 . . ?
C62' C61' H61D 110.9 . . ?
H61C C61' H61D 108.9 . . ?
C61' C62' C63' 101.8(12) . . ?
C61' C62' H62C 111.4 . . ?
C63' C62' H62C 111.4 . . ?
C61' C62' H62D 111.4 . . ?
C63' C62' H62D 111.4 . . ?
H62C C62' H62D 109.3 . . ?
C64' C63' C62' 102.4(10) . . ?
C64' C63' H63C 111.3 . . ?
C62' C63' H63C 111.3 . . ?
C64' C63' H63D 111.3 . . ?
C62' C63' H63D 111.3 . . ?
H63C C63' H63D 109.2 . . ?
O2' C64' C63' 106.3(9) . . ?
O2' C64' H64C 110.5 . . ?
C63' C64' H64C 110.5 . . ?
O2' C64' H64D 110.5 . . ?
C63' C64' H64D 110.5 . . ?
H64C C64' H64D 108.7 . . ?

loop_
_geom_bond_atom_site_label_1
_geom_bond_atom_site_label_2
_geom_bond_distance
_geom_bond_site_symmetry_2
_geom_bond_publ_flag
Dy1 N1 2.2309(17) . ?
Dy1 N3 2.2378(17) . ?
Dy1 N4 2.2483(17) . ?
Dy1 N2 2.2590(17) . ?
Dy1 C30 2.675(2) . ?
Dy1 C29 2.686(2) . ?
Dy1 C2 2.694(2) . ?
Dy1 C1 2.699(2) . ?
K1 O2' 2.654(9) . ?
K1 O2 2.654(9) . ?
K1 O1 2.660(5) . ?
K1 O1' 2.696(11) . ?
K1 C34 3.175(2) . ?
K1 C5' 3.194(7) . ?
K1 C10' 3.201(8) . ?
K1 C33 3.2253(18) . ?
K1 C6' 3.279(7) . ?
K1 C9' 3.293(10) . ?
K1 C5 3.342(12) . ?
K1 C35 3.356(2) . ?
N1 C1 1.420(3) . ?
N1 C5' 1.436(3) . ?
N1 C5 1.441(4) . ?
N2 C2 1.422(3) . ?
N2 C17' 1.442(4) . ?
N2 C17 1.446(3) . ?
N3 C29 1.421(3) . ?
N3 C33 1.4283(19) . ?
N4 C30 1.423(3) . ?
N4 C45 1.4360(19) . ?
C1 C2 1.366(3) . ?
C1 C3 1.519(3) . ?
C2 C4 1.527(3) . ?
C3 H3A 0.9800 . ?
C3 H3B 0.9800 . ?
C3 H3C 0.9800 . ?
C4 H4A 0.9800 . ?
C4 H4B 0.9800 . ?
C4 H4C 0.9800 . ?
C5 C6 1.3900 . ?
C5 C10 1.3900 . ?
C6 C7 1.3900 . ?
C6 C11 1.521(5) . ?
C7 C8 1.3900 . ?
C7 H7A 0.9500 . ?
C8 C9 1.3900 . ?
C8 H8A 0.9500 . ?
C9 C10 1.3900 . ?
C9 H9A 0.9500 . ?
C10 C14 1.527(5) . ?
C11 C12 1.533(5) . ?
C11 C13 1.543(5) . ?
C11 H11A 1.0000 . ?
C12 H12A 0.9800 . ?
C12 H12B 0.9800 . ?
C12 H12C 0.9800 . ?
C13 H13A 0.9800 . ?
C13 H13B 0.9800 . ?
C13 H13C 0.9800 . ?
C14 C16 1.529(5) . ?
C14 C15 1.536(5) . ?
C14 H14A 1.0000 . ?
C15 H15A 0.9800 . ?
C15 H15B 0.9800 . ?
C15 H15C 0.9800 . ?
C16 H16A 0.9800 . ?
C16 H16B 0.9800 . ?
C16 H16C 0.9800 . ?
C5' C6' 1.3900 . ?
C5' C10' 1.3900 . ?
C6' C7' 1.3900 . ?
C6' C11' 1.530(4) . ?
C7' C8' 1.3900 . ?
C7' H7'A 0.9500 . ?
C8' C9' 1.3900 . ?
C8' H8'A 0.9500 . ?
C9' C10' 1.3900 . ?
C9' H9'A 0.9500 . ?
C10' C14' 1.531(4) . ?
C11' C12' 1.535(4) . ?
C11' C13' 1.553(5) . ?
C11' H11B 1.0000 . ?
C12' H12D 0.9800 . ?
C12' H12E 0.9800 . ?
C12' H12F 0.9800 . ?
C13' H13D 0.9800 . ?
C13' H13E 0.9800 . ?
C13' H13F 0.9800 . ?
C14' C16' 1.526(5) . ?
C14' C15' 1.540(5) . ?
C14' H14B 1.0000 . ?
C15' H15D 0.9800 . ?
C15' H15E 0.9800 . ?
C15' H15F 0.9800 . ?
C16' H16D 0.9800 . ?
C16' H16E 0.9800 . ?
C16' H16F 0.9800 . ?
C17 C18 1.3900 . ?
C17 C22 1.3900 . ?
C18 C19 1.3900 . ?
C18 C23 1.520(4) . ?
C19 C20 1.3900 . ?
C19 H19A 0.9500 . ?
C20 C21 1.3900 . ?
C20 H20A 0.9500 . ?
C21 C22 1.3900 . ?
C21 H21A 0.9500 . ?
C22 C26 1.524(4) . ?
C23 C25 1.530(4) . ?
C23 C24 1.532(5) . ?
C23 H23A 1.0000 . ?
C24 H24A 0.9800 . ?
C24 H24B 0.9800 . ?
C24 H24C 0.9800 . ?
C25 H25A 0.9800 . ?
C25 H25B 0.9800 . ?
C25 H25C 0.9800 . ?
C26 C28 1.533(4) . ?
C26 C27 1.545(4) . ?
C26 H26A 1.0000 . ?
C27 H27A 0.9800 . ?
C27 H27B 0.9800 . ?
C27 H27C 0.9800 . ?
C28 H28A 0.9800 . ?
C28 H28B 0.9800 . ?
C28 H28C 0.9800 . ?
C17' C18' 1.3900 . ?
C17' C22' 1.3900 . ?
C18' C19' 1.3900 . ?
C18' C23' 1.523(5) . ?
C19' C20' 1.3900 . ?
C19' H19B 0.9500 . ?
C20' C21' 1.3900 . ?
C20' H20B 0.9500 . ?
C21' C22' 1.3900 . ?
C21' H21B 0.9500 . ?
C22' C26' 1.523(5) . ?
C23' C24' 1.529(5) . ?
C23' C25' 1.529(5) . ?
C23' H23B 1.0000 . ?
C24' H24D 0.9800 . ?
C24' H24E 0.9800 . ?
C24' H24F 0.9800 . ?
C25' H25D 0.9800 . ?
C25' H25E 0.9800 . ?
C25' H25F 0.9800 . ?
C26' C28' 1.531(5) . ?
C26' C27' 1.539(5) . ?
C26' H26B 1.0000 . ?
C27' H27D 0.9800 . ?
C27' H27E 0.9800 . ?
C27' H27F 0.9800 . ?
C28' H28D 0.9800 . ?
C28' H28E 0.9800 . ?
C28' H28F 0.9800 . ?
C29 C30 1.374(3) . ?
C29 C31 1.519(3) . ?
C30 C32 1.524(3) . ?
C31 H31A 0.9800 . ?
C31 H31B 0.9800 . ?
C31 H31C 0.9800 . ?
C32 H32A 0.9800 . ?
C32 H32B 0.9800 . ?
C32 H32C 0.9800 . ?
C33 C34 1.3900 . ?
C33 C38 1.3900 . ?
C34 C35 1.3900 . ?
C34 C39' 1.531(4) . ?
C34 C39 1.544(4) . ?
C35 C36 1.3900 . ?
C35 H35A 0.9500 . ?
C36 C37 1.3900 . ?
C36 H36A 0.9500 . ?
C37 C38 1.3900 . ?
C37 H37A 0.9500 . ?
C38 C42 1.519(3) . ?
C39 C40 1.529(4) . ?
C39 C41 1.535(4) . ?
C39 H39A 1.0000 . ?
C40 H40A 0.9800 . ?
C40 H40B 0.9800 . ?
C40 H40C 0.9800 . ?
C41 H41A 0.9800 . ?
C41 H41B 0.9800 . ?
C41 H41C 0.9800 . ?
C39' C41' 1.527(4) . ?
C39' C40' 1.527(4) . ?
C39' H39B 1.0000 . ?
C40' H40D 0.9800 . ?
C40' H40E 0.9800 . ?
C40' H40F 0.9800 . ?
C41' H41D 0.9800 . ?
C41' H41E 0.9800 . ?
C41' H41F 0.9800 . ?
C42 C44 1.529(3) . ?
C42 C43 1.531(3) . ?
C42 H42A 1.0000 . ?
C43 H43A 0.9800 . ?
C43 H43B 0.9800 . ?
C43 H43C 0.9800 . ?
C44 H44A 0.9800 . ?
C44 H44B 0.9800 . ?
C44 H44C 0.9800 . ?
C45 C46 1.3900 . ?
C45 C50 1.3900 . ?
C46 C47 1.3900 . ?
C46 C51 1.521(2) . ?
C47 C48 1.3900 . ?
C47 H47A 0.9500 . ?
C48 C49 1.3900 . ?
C48 H48A 0.9500 . ?
C49 C50 1.3900 . ?
C49 H49A 0.9500 . ?
C50 C54 1.531(5) . ?
C50 C54' 1.534(5) . ?
C51 C52 1.525(3) . ?
C51 C53 1.527(3) . ?
C51 H51A 1.0000 . ?
C52 H52A 0.9800 . ?
C52 H52B 0.9800 . ?
C52 H52C 0.9800 . ?
C53 H53A 0.9800 . ?
C53 H53B 0.9800 . ?
C53 H53C 0.9800 . ?
C54 C55 1.533(5) . ?
C54 C56 1.533(5) . ?
C54 H54A 1.0000 . ?
C55 H55A 0.9800 . ?
C55 H55B 0.9800 . ?
C55 H55C 0.9800 . ?
C56 H56A 0.9800 . ?
C56 H56B 0.9800 . ?
C56 H56C 0.9800 . ?
C54' C56' 1.533(5) . ?
C54' C55' 1.534(5) . ?
C54' H54B 1.0000 . ?
C55' H55D 0.9800 . ?
C55' H55E 0.9800 . ?
C55' H55F 0.9800 . ?
C56' H56D 0.9800 . ?
C56' H56E 0.9800 . ?
C56' H56F 0.9800 . ?
O1 C60 1.402(8) . ?
O1 C57 1.440(8) . ?
C57 C58 1.449(8) . ?
C57 H57A 0.9900 . ?
C57 H57B 0.9900 . ?
C58 C59 1.486(9) . ?
C58 H58A 0.9900 . ?
C58 H58B 0.9900 . ?
C59 C60 1.457(7) . ?
C59 H59A 0.9900 . ?
C59 H59B 0.9900 . ?
C60 H60A 0.9900 . ?
C60 H60B 0.9900 . ?
O1' C60' 1.436(14) . ?
O1' C57' 1.490(13) . ?
C57' C58' 1.457(16) . ?
C57' H57C 0.9900 . ?
C57' H57D 0.9900 . ?
C58' C59' 1.494(17) . ?
C58' H58C 0.9900 . ?
C58' H58D 0.9900 . ?
C59' C60' 1.467(14) . ?
C59' H59C 0.9900 . ?
C59' H59D 0.9900 . ?
C60' H60C 0.9900 . ?
C60' H60D 0.9900 . ?
O2 C64 1.398(11) . ?
O2 C61 1.432(11) . ?
C61 C62 1.453(14) . ?
C61 H61A 0.9900 . ?
C61 H61B 0.9900 . ?
C62 C63 1.478(15) . ?
C62 H62A 0.9900 . ?
C62 H62B 0.9900 . ?
C63 C64 1.420(12) . ?
C63 H63A 0.9900 . ?
C63 H63B 0.9900 . ?
C64 H64A 0.9900 . ?
C64 H64B 0.9900 . ?
O2' C64' 1.404(10) . ?
O2' C61' 1.427(10) . ?
C61' C62' 1.473(15) . ?
C61' H61C 0.9900 . ?
C61' H61D 0.9900 . ?
C62' C63' 1.493(15) . ?
C62' H62C 0.9900 . ?
C62' H62D 0.9900 . ?
C63' C64' 1.447(11) . ?
C63' H63C 0.9900 . ?
C63' H63D 0.9900 . ?
C64' H64C 0.9900 . ?
C64' H64D 0.9900 . ?
